data_1530995
loop_
_publ_author_name
'Werthmann, R.'
'Hoppe, R.'

_publ_section_title
;
 Ueber K2 Si O3 - das erste Cyclotrisilicat eines Alkalimetalls - sowie
 Rb2 Si O3, Cs2 Si O3, Rb2 Ge O3 und Cs2 Ge O3
;
_journal_name_full 'Revue de Chimie Minerale'
_journal_page_first 593
_journal_page_last 607
_journal_volume 18
_journal_year 1981
_chemical_formula_sum 'K6 O9 Si3'
_chemical_name_systematic 'K6 Si3 O9'
_space_group_IT_number 14
_symmetry_space_group_name_Hall '-P 2ybc'
_symmetry_space_group_name_H-M 'P 1 21/c 1'
_cell_angle_alpha 90
_cell_angle_beta 117.38
_cell_angle_gamma 90
_cell_formula_units_Z 4
_cell_length_a 6.27
_cell_length_b 12.808
_cell_length_c 16.96
_cell_volume 1209.417
_citation_journal_id_ASTM RVCMA8
_cod_data_source_file Werthmann_RVCMA8_1981_791.cif
_cod_data_source_block K6O9Si3
_cod_database_code 1530995

loop_
_symmetry_equiv_pos_as_xyz
x,y,z
-x,y+1/2,-z+1/2
-x,-y,-z
x,-y-1/2,z-1/2

loop_
_atom_site_label
_atom_site_type_symbol
_atom_site_fract_x
_atom_site_fract_y
_atom_site_fract_z
_atom_site_occupancy
_atom_site_U_iso_or_equiv
O2 O-2 0.8701 0.3034 0.3375 1 0.0
K3 K+1 0.0179 0.3062 0.1995 1 0.0
O5 O-2 0.6254 0.1441 0.2373 1 0.0
Si1 Si+4 0.4339 0.3494 0.1034 1 0.0
K1 K+1 0.1146 0.1185 0.3619 1 0.0
Si2 Si+4 0.6026 0.1206 0.1372 1 0.0
K6 K+1 0.3185 0.3864 0.4194 1 0.0
O6 O-2 0.8602 0.0869 0.1499 1 0.0
O3 O-2 0.6244 0.4373 0.1131 1 0.0
O9 O-2 0.47 0.2324 0.345 1 0.0
O1 O-2 0.3851 0.0426 0.0838 1 0.0
K5 K+1 0.9331 0.145 0.0039 1 0.0
K4 K+1 0.7172 0.0856 0.4717 1 0.0
O8 O-2 0.5365 0.2363 0.0846 1 0.0
O4 O-2 0.4371 0.3311 0.2026 1 0.0
K2 K+1 0.2838 0.0062 0.2198 1 0.0
O7 O-2 0.1659 0.3694 0.0325 1 0.0
Si3 Si+4 0.608 0.255 0.2875 1 0.0
